data_4114437
loop_
_publ_author_name
'Cecilia H. Marzabadi'
'J. Edgar Anderson'
'Jorge Gonzalez-Outeirino'
'Piers R. J. Gaffney'
'Christopher G. H. White'
'Derek A. Tocher'
'Louis J. Todaro'

_publ_section_title
;
 Why Are Silyl Ethers Conformationally Different from Alkyl Ethers?
 Chair-Chair Conformational Equilibria in Silyloxycyclohexanes and Their
 Dependence on the Substituents on Silicon. The Wider Roles of Eclipsing,
 of 1,3-Repulsive Steric Interactions, and of Attractive Steric
 Interactions
;
_journal_name_full 'Journal of the American Chemical Society'
_journal_page_first 15163
_journal_page_last 15173
_journal_paper_doi 10.1021/ja035936x
_journal_volume 125
_journal_year 2003
_chemical_formula_moiety 'C42 H40 O2 Si2'
_chemical_formula_sum 'C42 H40 O2 Si2'
_chemical_formula_weight 632.96
_chemical_name_systematic ' ?'
_space_group_IT_number 14
_symmetry_cell_setting monoclinic
_symmetry_space_group_name_Hall '-P 2yn'
_symmetry_space_group_name_H-M 'P 1 21/n 1'
_cell_angle_alpha 90
_cell_angle_beta 96.37(2)
_cell_angle_gamma 90
_cell_formula_units_Z 12
_cell_length_a 42.404(7)
_cell_length_b 9.581(3)
_cell_length_c 26.311(5)
_cell_measurement_reflns_used 25
_cell_measurement_temperature 295
_cell_measurement_theta_max 5.9
_cell_measurement_theta_min 4.2
_cell_volume 10623(4)
_computing_cell_refinement CAD4_(Enraf-Nonius,_1994)
_computing_data_collection CAD4_(Enraf-Nonius,_1994)
_computing_data_reduction process_OpenMoleN_(_1997)
_computing_publication_material CIFGEN_IN_OpenMoleN_(_1997)
_computing_structure_refinement LSFM_OpenMoleN_(_1997)
_computing_structure_solution direct_methods_(SIR,_Burla_et_al.,_1989)
_diffrn_ambient_temperature 295
_diffrn_measurement_device_type Enraf_Nonius_CAD4
_diffrn_measurement_method \q/2\q
_diffrn_radiation_monochromator graphite
_diffrn_radiation_type Mo-K\a
_diffrn_radiation_wavelength 0.71073
_diffrn_reflns_av_R_equivalents 0
_diffrn_reflns_av_sigmaI/netI 0.333
_diffrn_reflns_limit_h_max 38
_diffrn_reflns_limit_h_min -38
_diffrn_reflns_limit_k_max 8
_diffrn_reflns_limit_k_min 0
_diffrn_reflns_limit_l_max 24
_diffrn_reflns_limit_l_min 0
_diffrn_reflns_number 9532
_diffrn_reflns_theta_max 18.98
_diffrn_reflns_theta_min 2.5
_diffrn_source xray_tube
_diffrn_standards_decay_% 0
_diffrn_standards_interval_time 60
_diffrn_standards_number 3
_exptl_absorpt_coefficient_mu 0.135
_exptl_absorpt_correction_type none
_exptl_crystal_colour colorless
_exptl_crystal_density_diffrn 1.19
_exptl_crystal_density_method none
_exptl_crystal_description needle
_exptl_crystal_F_000 4032
_exptl_crystal_size_max 0.96
_exptl_crystal_size_mid 0.16
_exptl_crystal_size_min 0.06
_refine_diff_density_max 0.392
_refine_diff_density_min -0.164
_refine_ls_extinction_method none
_refine_ls_goodness_of_fit_all *****
_refine_ls_goodness_of_fit_ref 1.917
_refine_ls_hydrogen_treatment noref
_refine_ls_matrix_type full
_refine_ls_number_constraints 0
_refine_ls_number_parameters 613
_refine_ls_number_reflns 1857
_refine_ls_number_restraints 0
_refine_ls_R_factor_all 0.331
_refine_ls_R_factor_gt 0.073
_refine_ls_shift/esd_mean 0.000
_refine_ls_shift/su_max 0.000
_refine_ls_structure_factor_coef F
_refine_ls_weighting_details 'w = 4Fo^2^/(\s^2^(Fo^2^) + 0.0016 Fo^4^)'
_refine_ls_weighting_scheme calc
_refine_ls_wR_factor_all 0.487
_refine_ls_wR_factor_ref 0.080
_reflns_number_gt 1857
_reflns_number_total 9357
_reflns_threshold_expression >3.0\s(I)
_cod_data_source_file ja035936xsi20030904_095632.cif
_cod_data_source_block 17
_cod_depositor_comments
;
The following automatic conversions were performed:

'_refine_ls_weighting_scheme' value '4Fo^2^/(\s^2^(Fo^2^) + 0.0016
Fo^4^)' was changed to 'calc'. New tag '_refine_ls_weighting_details'
was created. The value of the new tag was set to 'w =
4Fo^2^/(\s^2^(Fo^2^) + 0.0016 Fo^4^)'.

Automatic conversion script
Id: cif_fix_values 3143 2015-03-26 13:38:13Z robertas 
;
_cod_original_cell_volume 10623(8)
_cod_original_sg_symbol_Hall '-P 2n'
_cod_original_sg_symbol_H-M 'P 1 1 21/n'
_cod_database_code 4114437

loop_
_symmetry_equiv_pos_as_xyz
x,y,z
1/2-x,1/2+y,1/2-z
-x,-y,-z
1/2+x,1/2-y,1/2+z

loop_
_atom_site_label
_atom_site_fract_x
_atom_site_fract_y
_atom_site_fract_z
_atom_site_U_iso_or_equiv
_atom_site_adp_type
_atom_site_type_symbol
Si1 0.5175(2) 0.085(1) 0.4005(3) 0.038(7) Uani Si
Si2 0.4789(2) 0.272(1) 0.2201(4) 0.039(7) Uani Si
O1 0.5299(4) 0.115(2) 0.3458(7) 0.05(1) Uani O
O2 0.5058(4) 0.302(2) 0.2667(7) 0.05(2) Uani O
C1 0.5475(6) 0.223(3) 0.330(1) 0.04(1) Uiso C
C2 0.5374(5) 0.257(3) 0.2735(9) 0.020(9) Uiso C
C3 0.5602(6) 0.366(3) 0.251(1) 0.04(1) Uiso C
C4 0.5939(7) 0.330(3) 0.264(1) 0.07(1) Uiso C
C5 0.6033(7) 0.304(3) 0.321(1) 0.06(1) Uiso C
C6 0.5831(6) 0.187(3) 0.336(1) 0.05(1) Uiso C
C11 0.5096(6) -0.111(3) 0.397(1) 0.03(1) Uiso C
C12 0.5346(7) -0.194(3) 0.381(1) 0.07(1) Uiso C
C13 0.5293(7) -0.344(3) 0.378(1) 0.08(1) Uiso C
C14 0.4994(7) -0.391(3) 0.390(1) 0.06(1) Uiso C
C15 0.4772(7) -0.314(3) 0.405(1) 0.06(1) Uiso C
C16 0.4812(7) -0.167(3) 0.407(1) 0.05(1) Uiso C
C21 0.5476(6) 0.124(3) 0.453(1) 0.04(1) Uiso C
C22 0.5625(6) 0.025(3) 0.486(1) 0.04(1) Uiso C
C23 0.5890(6) 0.060(3) 0.5266(9) 0.03(1) Uiso C
C24 0.5967(6) 0.198(3) 0.530(1) 0.06(1) Uiso C
C25 0.5837(7) 0.298(3) 0.499(1) 0.07(1) Uiso C
C26 0.5597(6) 0.261(3) 0.462(1) 0.05(1) Uiso C
C31 0.4826(6) 0.182(3) 0.4095(9) 0.028(9) Uiso C
C32 0.4779(6) 0.253(3) 0.455(1) 0.05(1) Uiso C
C33 0.4493(7) 0.325(3) 0.460(1) 0.06(1) Uiso C
C34 0.4272(8) 0.326(4) 0.422(1) 0.09(1) Uiso C
C35 0.4287(7) 0.255(4) 0.379(1) 0.08(1) Uiso C
C36 0.4562(7) 0.191(3) 0.375(1) 0.06(1) Uiso C
C41 0.4695(6) 0.084(3) 0.212(1) 0.028(9) Uiso C
C42 0.4533(6) 0.035(3) 0.168(1) 0.04(1) Uiso C
C43 0.4413(7) -0.103(3) 0.162(1) 0.07(1) Uiso C
C44 0.4489(7) -0.187(3) 0.201(1) 0.06(1) Uiso C
C45 0.4666(6) -0.151(3) 0.247(1) 0.04(1) Uiso C
C46 0.4763(7) -0.005(3) 0.252(1) 0.06(1) Uiso C
C51 0.4912(6) 0.337(3) 0.158(1) 0.03(1) Uiso C
C52 0.4877(7) 0.478(3) 0.144(1) 0.07(1) Uiso C
C53 0.5002(7) 0.526(3) 0.100(1) 0.08(1) Uiso C
C54 0.5142(8) 0.441(4) 0.070(1) 0.09(1) Uiso C
C55 0.5208(7) 0.307(3) 0.085(1) 0.06(1) Uiso C
C56 0.5107(6) 0.253(3) 0.130(1) 0.05(1) Uiso C
C61 0.4431(6) 0.368(3) 0.239(1) 0.04(1) Uiso C
C62 0.4467(7) 0.483(3) 0.272(1) 0.05(1) Uiso C
C63 0.4199(7) 0.553(3) 0.285(1) 0.05(1) Uiso C
C64 0.3900(7) 0.514(3) 0.268(1) 0.07(1) Uiso C
C65 0.3882(7) 0.401(3) 0.235(1) 0.05(1) Uiso C
C66 0.4142(7) 0.326(3) 0.219(1) 0.07(1) Uiso C
Si1' 0.6621(2) -0.176(1) 0.2913(3) 0.040(7) Uani Si
Si2' 0.6284(2) 0.009(1) 0.1056(4) 0.036(6) Uani Si
O1' 0.6377(4) -0.203(2) 0.2417(6) 0.03(1) Uani O
O2' 0.6157(4) -0.020(2) 0.1623(7) 0.03(1) Uani O
C1' 0.6068(6) -0.158(3) 0.233(1) 0.03(1) Uiso C
C2' 0.5976(6) -0.129(3) 0.177(1) 0.04(1) Uiso C
C3' 0.5615(7) -0.087(3) 0.166(1) 0.05(1) Uiso C
C4' 0.5408(6) -0.193(3) 0.189(1) 0.05(1) Uiso C
C5' 0.5491(6) -0.223(3) 0.244(1) 0.04(1) Uiso C
C6' 0.5831(6) -0.258(3) 0.255(1) 0.05(1) Uiso C
C11' 0.6982(6) -0.281(3) 0.280(1) 0.04(1) Uiso C
C12' 0.6949(6) -0.371(3) 0.239(1) 0.04(1) Uiso C
C13' 0.7214(7) -0.449(3) 0.228(1) 0.07(1) Uiso C
C14' 0.7507(6) -0.446(3) 0.259(1) 0.028(9) Uiso C
C15' 0.7537(7) -0.354(3) 0.300(1) 0.05(1) Uiso C
C16' 0.7270(6) -0.269(3) 0.310(1) 0.06(1) Uiso C
C21' 0.6488(6) -0.238(3) 0.351(1) 0.05(1) Uiso C
C22' 0.6546(7) -0.375(3) 0.367(1) 0.06(1) Uiso C
C23' 0.6443(8) -0.429(4) 0.413(1) 0.11(2) Uiso C
C24' 0.6281(7) -0.337(3) 0.440(1) 0.08(1) Uiso C
C25' 0.6228(7) -0.201(4) 0.430(1) 0.08(1) Uiso C
C26' 0.6334(7) -0.154(3) 0.385(1) 0.06(1) Uiso C
C31' 0.6745(6) 0.016(3) 0.301(1) 0.04(1) Uiso C
C32' 0.6889(7) 0.062(3) 0.345(1) 0.06(1) Uiso C
C33' 0.6996(6) 0.203(3) 0.348(1) 0.04(1) Uiso C
C34' 0.6947(6) 0.287(3) 0.307(1) 0.05(1) Uiso C
C35' 0.6777(7) 0.242(3) 0.261(1) 0.06(1) Uiso C
C36' 0.6668(6) 0.102(3) 0.2586(9) 0.028(9) Uiso C
C41' 0.6630(7) -0.106(3) 0.095(1) 0.05(1) Uiso C
C42' 0.6654(6) -0.163(3) 0.045(1) 0.05(1) Uiso C
C43' 0.6925(8) -0.244(4) 0.039(1) 0.09(1) Uiso C
C44' 0.7156(6) -0.259(3) 0.078(1) 0.05(1) Uiso C
C45' 0.7147(7) -0.204(3) 0.127(1) 0.06(1) Uiso C
C46' 0.6878(7) -0.125(3) 0.134(1) 0.06(1) Uiso C
C51' 0.5992(7) -0.021(3) 0.054(1) 0.07(1) Uiso C
C52' 0.5844(7) 0.087(3) 0.022(1) 0.08(1) Uiso C
C53' 0.5596(9) 0.075(4) -0.017(1) 0.12(2) Uiso C
C54' 0.5470(8) -0.051(4) -0.020(1) 0.11(2) Uiso C
C55' 0.5559(8) -0.168(4) 0.004(1) 0.11(2) Uiso C
C56' 0.5832(7) -0.151(3) 0.040(1) 0.07(1) Uiso C
C61' 0.6405(6) 0.196(3) 0.110(1) 0.04(1) Uiso C
C62' 0.6189(7) 0.293(3) 0.127(1) 0.07(1) Uiso C
C63' 0.6272(8) 0.435(4) 0.132(1) 0.08(1) Uiso C
C64' 0.6539(8) 0.472(4) 0.120(1) 0.09(1) Uiso C
C65' 0.6784(8) 0.387(4) 0.105(1) 0.09(1) Uiso C
C66' 0.6700(7) 0.249(4) 0.097(1) 0.08(1) Uiso C
Si1" 0.1954(2) 0.602(1) 0.1347(4) 0.050(7) Uani Si
Si2" 0.3167(2) 0.796(1) 0.0892(4) 0.048(7) Uani Si
O1" 0.2284(4) 0.613(2) 0.1712(7) 0.05(1) Uani O
O2" 0.3038(4) 0.758(2) 0.1439(6) 0.05(1) Uani O
C1" 0.2526(7) 0.723(3) 0.167(1) 0.07(1) Uiso C
C2" 0.2816(6) 0.653(3) 0.155(1) 0.04(1) Uiso C
C3" 0.2953(6) 0.563(3) 0.204(1) 0.04(1) Uiso C
C4" 0.3003(7) 0.663(3) 0.249(1) 0.08(1) Uiso C
C5" 0.2696(8) 0.725(4) 0.261(1) 0.11(2) Uiso C
C6" 0.2578(7) 0.811(3) 0.214(1) 0.08(1) Uiso C
C11" 0.2010(6) 0.478(3) 0.081(1) 0.030(9) Uiso C
C12" 0.1798(7) 0.482(3) 0.037(1) 0.06(1) Uiso C
C13" 0.1822(7) 0.393(3) -0.002(1) 0.06(1) Uiso C
C14" 0.2053(7) 0.298(4) -0.002(1) 0.08(1) Uiso C
C15" 0.2258(7) 0.293(3) 0.042(1) 0.06(1) Uiso C
C16" 0.2258(7) 0.377(3) 0.084(1) 0.05(1) Uiso C
C21" 0.1820(6) 0.781(3) 0.108(1) 0.04(1) Uiso C
C22" 0.1636(8) 0.861(4) 0.138(1) 0.09(1) Uiso C
C23" 0.1549(7) 0.996(3) 0.120(1) 0.07(1) Uiso C
C24" 0.1672(7) 1.042(3) 0.077(1) 0.07(1) Uiso C
C25" 0.1844(8) 0.966(3) 0.049(1) 0.08(1) Uiso C
C26" 0.1922(6) 0.833(3) 0.066(1) 0.04(1) Uiso C
C31" 0.1663(6) 0.540(3) 0.177(1) 0.04(1) Uiso C
C32" 0.1405(7) 0.465(3) 0.158(1) 0.07(1) Uiso C
C33" 0.1147(8) 0.429(4) 0.186(1) 0.10(2) Uiso C
C34" 0.1189(7) 0.449(3) 0.235(1) 0.07(1) Uiso C
C35" 0.1433(8) 0.516(4) 0.258(1) 0.08(1) Uiso C
C36" 0.1687(7) 0.560(3) 0.229(1) 0.06(1) Uiso C
C41" 0.2859(6) 0.782(3) 0.0349(9) 0.026(9) Uiso C
C42" 0.2750(6) 0.898(3) 0.005(1) 0.05(1) Uiso C
C43" 0.2510(8) 0.878(4) -0.036(1) 0.09(1) Uiso C
C44" 0.2367(7) 0.750(4) -0.046(1) 0.08(1) Uiso C
C45" 0.2490(7) 0.639(3) -0.020(1) 0.06(1) Uiso C
C46" 0.2732(6) 0.656(3) 0.018(1) 0.05(1) Uiso C
C51" 0.3523(6) 0.688(3) 0.078(1) 0.05(1) Uiso C
C52" 0.3730(6) 0.654(3) 0.120(1) 0.05(1) Uiso C
C53" 0.4000(6) 0.573(3) 0.115(1) 0.05(1) Uiso C
C54" 0.4047(7) 0.531(3) 0.065(1) 0.07(1) Uiso C
C55" 0.3836(8) 0.550(4) 0.025(1) 0.10(2) Uiso C
C56" 0.3571(7) 0.633(3) 0.031(1) 0.06(1) Uiso C
C61" 0.3276(7) 0.985(3) 0.097(1) 0.06(1) Uiso C
C62" 0.3575(6) 1.033(3) 0.085(1) 0.05(1) Uiso C
C63" 0.3669(7) 1.177(3) 0.088(1) 0.07(1) Uiso C
C64" 0.3440(7) 1.261(3) 0.109(1) 0.07(1) Uiso C
C65" 0.3159(6) 1.225(3) 0.119(1) 0.06(1) Uiso C
C66" 0.3082(7) 1.080(3) 0.114(1) 0.06(1) Uiso C
H01 0.5434 0.3067 0.3506 0.0486 Uiso H
H02 0.5387 0.1671 0.2542 0.0249 Uiso H
H03 0.5562 0.4593 0.2654 0.0424 Uiso H
H04 0.5550 0.3673 0.2129 0.0424 Uiso H
H05 0.6065 0.4070 0.2514 0.0841 Uiso H
H06 0.5977 0.2417 0.2444 0.0841 Uiso H
H07 0.5999 0.3910 0.3406 0.0703 Uiso H
H08 0.6264 0.2783 0.3265 0.0703 Uiso H
H09 0.5869 0.1039 0.3153 0.0566 Uiso H
H010 0.5897 0.1664 0.3733 0.0566 Uiso H
H011 0.5550 -0.1495 0.3714 0.0830 Uiso H
H012 0.5459 -0.4089 0.3690 0.0918 Uiso H
H013 0.4954 -0.4940 0.3860 0.0807 Uiso H
H014 0.4574 -0.3583 0.4147 0.0727 Uiso H
H015 0.4630 -0.1053 0.4144 0.0628 Uiso H
H016 0.5554 -0.0743 0.4816 0.0509 Uiso H
H017 0.6006 -0.0123 0.5487 0.0377 Uiso H
H018 0.6117 0.2279 0.5595 0.0645 Uiso H
H019 0.5930 0.3950 0.5002 0.0983 Uiso H
H020 0.5483 0.3402 0.4427 0.0570 Uiso H
H021 0.4946 0.2522 0.4853 0.0576 Uiso H
H022 0.4455 0.3723 0.4929 0.0720 Uiso H
H023 0.4085 0.3875 0.4239 0.1092 Uiso H
H024 0.4101 0.2493 0.3509 0.0938 Uiso H
H025 0.4580 0.1411 0.3412 0.0665 Uiso H
H026 0.4499 0.1000 0.1379 0.0443 Uiso H
H027 0.4266 -0.1321 0.1312 0.0813 Uiso H
H028 0.4439 -0.2894 0.1966 0.0682 Uiso H
H029 0.4715 -0.2196 0.2758 0.0487 Uiso H
H030 0.4874 0.0294 0.2864 0.0739 Uiso H
H031 0.4763 0.5431 0.1659 0.0828 Uiso H
H032 0.4990 0.6277 0.0928 0.0920 Uiso H
H033 0.5185 0.4779 0.0353 0.1012 Uiso H
H034 0.5336 0.2491 0.0633 0.0774 Uiso H
H035 0.5167 0.1559 0.1418 0.0535 Uiso H
H036 0.4689 0.5134 0.2858 0.0626 Uiso H
H037 0.4229 0.6366 0.3068 0.0583 Uiso H
H038 0.3709 0.5594 0.2797 0.0845 Uiso H
H039 0.3666 0.3686 0.2206 0.0615 Uiso H
H040 0.4107 0.2476 0.1931 0.0901 Uiso H
H041 0.6045 -0.0695 0.2525 0.0407 Uiso H
H042 0.6023 -0.2160 0.1583 0.0403 Uiso H
H043 0.5557 -0.0857 0.1282 0.0533 Uiso H
H044 0.5584 0.0069 0.1806 0.0533 Uiso H
H045 0.5413 -0.2812 0.1702 0.0557 Uiso H
H046 0.5187 -0.1540 0.1860 0.0557 Uiso H
H047 0.5371 -0.3076 0.2544 0.0476 Uiso H
H048 0.5446 -0.1428 0.2661 0.0476 Uiso H
H049 0.5890 -0.2591 0.2926 0.0561 Uiso H
H050 0.5868 -0.3513 0.2401 0.0561 Uiso H
H051 0.6742 -0.3805 0.2176 0.0506 Uiso H
H052 0.7192 -0.5119 0.1978 0.0793 Uiso H
H053 0.7691 -0.5045 0.2509 0.0287 Uiso H
H054 0.7737 -0.3474 0.3230 0.0640 Uiso H
H055 0.7295 -0.1980 0.3380 0.0691 Uiso H
H056 0.6662 -0.4373 0.3456 0.0723 Uiso H
H057 0.6489 -0.5308 0.4213 0.1231 Uiso H
H058 0.6204 -0.3761 0.4721 0.0916 Uiso H
H059 0.6116 -0.1358 0.4522 0.0900 Uiso H
H060 0.6303 -0.0532 0.3750 0.0695 Uiso H
H061 0.6923 -0.0027 0.3753 0.0664 Uiso H
H062 0.7106 0.2370 0.3816 0.0476 Uiso H
H063 0.7036 0.3824 0.3104 0.0624 Uiso H
H064 0.6741 0.3095 0.2324 0.0682 Uiso H
H065 0.6532 0.0680 0.2280 0.0328 Uiso H
H066 0.6485 -0.1443 0.0157 0.0623 Uiso H
H067 0.6932 -0.2945 0.0060 0.1092 Uiso H
H068 0.7355 -0.3114 0.0702 0.0641 Uiso H
H069 0.7325 -0.2217 0.1551 0.0665 Uiso H
H070 0.6867 -0.0790 0.1676 0.0715 Uiso H
H071 0.5935 0.1843 0.0258 0.0971 Uiso H
H072 0.5512 0.1516 -0.0415 0.1436 Uiso H
H073 0.5276 -0.0668 -0.0459 0.1354 Uiso H
H074 0.5455 -0.2616 -0.0009 0.1273 Uiso H
H075 0.5927 -0.2372 0.0583 0.0895 Uiso H
H076 0.5979 0.2598 0.1358 0.0727 Uiso H
H077 0.6123 0.5055 0.1453 0.0982 Uiso H
H078 0.6577 0.5735 0.1188 0.0979 Uiso H
H079 0.7006 0.4253 0.1024 0.1018 Uiso H
H080 0.6852 0.1881 0.0804 0.0916 Uiso H
H081 0.2452 0.7935 0.1387 0.0809 Uiso H
H082 0.2772 0.5890 0.1249 0.0444 Uiso H
H083 0.3156 0.5196 0.1971 0.0555 Uiso H
H084 0.2795 0.4900 0.2104 0.0555 Uiso H
H085 0.3159 0.7366 0.2422 0.0984 Uiso H
H086 0.3096 0.6071 0.2802 0.0984 Uiso H
H087 0.2741 0.7877 0.2907 0.1369 Uiso H
H088 0.2549 0.6513 0.2665 0.1369 Uiso H
H089 0.2370 0.8523 0.2212 0.0938 Uiso H
H090 0.2732 0.8865 0.2092 0.0938 Uiso H
H091 0.1615 0.5500 0.0355 0.0763 Uiso H
H092 0.1671 0.4020 -0.0342 0.0749 Uiso H
H093 0.2068 0.2307 -0.0313 0.0962 Uiso H
H094 0.2433 0.2216 0.0426 0.0732 Uiso H
H095 0.2422 0.3677 0.1146 0.0657 Uiso H
H096 0.1565 0.8202 0.1701 0.1002 Uiso H
H097 0.1401 1.0538 0.1387 0.0837 Uiso H
H098 0.1634 1.1430 0.0667 0.0840 Uiso H
H099 0.1915 1.0020 0.0166 0.1027 Uiso H
H0100 0.2054 0.7728 0.0456 0.0548 Uiso H
H0101 0.1400 0.4356 0.1210 0.0857 Uiso H
H0102 0.0952 0.3871 0.1689 0.1265 Uiso H
H0103 0.1024 0.4152 0.2562 0.0828 Uiso H
H0104 0.1448 0.5358 0.2955 0.0921 Uiso H
H0105 0.1882 0.6028 0.2467 0.0687 Uiso H
H0106 0.2847 0.9913 0.0118 0.0623 Uiso H
H0107 0.2426 0.9614 -0.0561 0.1093 Uiso H
H0108 0.2185 0.7393 -0.0742 0.0968 Uiso H
H0109 0.2413 0.5431 -0.0290 0.0681 Uiso H
H0110 0.2817 0.5701 0.0363 0.0562 Uiso H
H0111 0.3696 0.6849 0.1557 0.0626 Uiso H
H0112 0.4159 0.5446 0.1443 0.0588 Uiso H
H0113 0.4246 0.4821 0.0585 0.0877 Uiso H
H0114 0.3864 0.5123 -0.0102 0.1235 Uiso H
H0115 0.3401 0.6507 0.0015 0.0703 Uiso H
H0116 0.3730 0.9694 0.0705 0.0627 Uiso H
H0117 0.3868 1.2198 0.0800 0.0866 Uiso H
H0118 0.3496 1.3661 0.1173 0.0778 Uiso H
H0119 0.2993 1.2973 0.1304 0.0656 Uiso H
H0120 0.2857 1.0478 0.1237 0.0715 Uiso H

loop_
_atom_site_aniso_label
_atom_site_aniso_U_11
_atom_site_aniso_U_22
_atom_site_aniso_U_33
_atom_site_aniso_U_12
_atom_site_aniso_U_13
_atom_site_aniso_U_23
_atom_site_aniso_type_symbol
Si1 0.047(7) 0.034(7) 0.035(6) -0.008(7) 0.000(5) 0.004(6) Si
Si2 0.037(6) 0.026(7) 0.062(7) -0.002(6) 0.005(5) 0.008(7) Si
O1 0.03(1) 0.05(2) 0.07(1) -0.01(1) 0.02(1) 0.01(1) O
O2 0.05(1) 0.03(2) 0.06(2) 0.01(1) -0.00(1) -0.01(1) O
Si1' 0.037(6) 0.036(8) 0.047(7) 0.014(6) 0.005(5) 0.002(7) Si
Si2' 0.030(6) 0.034(7) 0.047(7) -0.002(6) -0.002(5) -0.000(7) Si
O1' 0.05(1) 0.03(1) 0.02(1) -0.00(1) -0.02(1) 0.01(1) O
O2' 0.04(1) 0.02(1) 0.04(1) -0.02(1) 0.01(1) 0.02(1) O
Si1" 0.047(6) 0.057(8) 0.046(6) -0.012(7) 0.014(5) 0.009(7) Si
Si2" 0.048(7) 0.040(8) 0.057(7) -0.015(7) 0.000(6) 0.013(7) Si
O1" 0.03(1) 0.05(2) 0.07(1) -0.00(1) 0.02(1) 0.01(1) O
O2" 0.09(2) 0.06(2) 0.02(1) -0.03(1) 0.01(1) 0.02(1) O

loop_
_atom_type_symbol
_atom_type_scat_dispersion_real
_atom_type_scat_dispersion_imag
_atom_type_scat_source
C 0.002 0.002 International_Tables_Vol_IV_Table_2.3.1
H 0.000 0.000 International_Tables_Vol_IV_Table_2.3.1
O 0.008 0.006 International_Tables_Vol_IV_Table_2.3.1
Si 0.072 0.071 International_Tables_Vol_IV_Table_2.3.1

loop_
_geom_angle_atom_site_label_1
_geom_angle_atom_site_label_2
_geom_angle_atom_site_label_3
_geom_angle
O1 Si1 C11 101(1)
O1 Si1 C21 111(1)
O1 Si1 C31 112(1)
C11 Si1 C21 109(1)
C11 Si1 C31 112(1)
C21 Si1 C31 108(1)
O2 Si2 C41 112(1)
O2 Si2 C51 111(1)
O2 Si2 C61 103(1)
C41 Si2 C51 107(1)
C41 Si2 C61 109(1)
C51 Si2 C61 112(1)
Si1 O1 C1 130(1)
Si2 O2 C2 129(1)
O1 C1 C2 111(2)
O1 C1 C6 110(2)
C2 C1 C6 108(2)
O2 C2 C1 110(2)
O2 C2 C3 111(2)
C1 C2 C3 112(1)
C2 C3 C4 111(2)
C3 C4 C5 114(2)
C4 C5 C6 106(2)
C1 C6 C5 112(2)
Si1 C11 C12 115(2)
Si1 C11 C16 122(2)
C12 C11 C16 122(2)
C11 C12 C13 116(2)
C12 C13 C14 115(2)
C13 C14 C15 126(3)
C14 C15 C16 119(2)
C11 C16 C15 119(2)
Si1 C21 C22 124(2)
Si1 C21 C26 122(2)
C22 C21 C26 112(2)
C21 C22 C23 123(2)
C22 C23 C24 114(2)
C23 C24 C25 125(2)
C24 C25 C26 117(2)
C21 C26 C25 125(2)
Si1 C31 C32 124(1)
Si1 C31 C36 124(2)
C32 C31 C36 110(2)
C31 C32 C33 121(2)
C32 C33 C34 119(2)
C33 C34 C35 123(3)
C34 C35 C36 115(2)
C31 C36 C35 129(2)
Si2 C41 C42 121(2)
Si2 C41 C46 119(2)
C42 C41 C46 118(2)
C41 C42 C43 125(2)
C42 C43 C44 114(2)
C43 C44 C45 126(2)
C44 C45 C46 115(2)
C41 C46 C45 119(2)
Si2 C51 C52 121(2)
Si2 C51 C56 119(2)
C52 C51 C56 117(2)
C51 C52 C53 120(2)
C52 C53 C54 122(3)
C53 C54 C55 119(3)
C54 C55 C56 120(2)
C51 C56 C55 118(2)
Si2 C61 C62 120(2)
Si2 C61 C66 118(2)
C62 C61 C66 121(2)
C61 C62 C63 119(2)
C62 C63 C64 123(2)
C63 C64 C65 113(2)
C64 C65 C66 126(2)
C61 C66 C65 115(2)
O1' Si1' C11' 104(1)
O1' Si1' C21' 114(1)
O1' Si1' C31' 113(1)
C11' Si1' C21' 107(1)
C11' Si1' C31' 108(1)
C21' Si1' C31' 107(1)
O2' Si2' C41' 111(1)
O2' Si2' C51' 113(1)
O2' Si2' C61' 103(1)
C41' Si2' C51' 106(1)
C41' Si2' C61' 110(1)
C51' Si2' C61' 111(1)
Si1' O1' C1' 127(1)
Si2' O2' C2' 129(1)
O1' C1' C2' 111(2)
O1' C1' C6' 113(2)
C2' C1' C6' 111(2)
O2' C2' C1' 109(2)
O2' C2' C3' 108(2)
C1' C2' C3' 111(2)
C2' C3' C4' 110(2)
C3' C4' C5' 115(2)
C4' C5' C6' 109(2)
C1' C6' C5' 117(2)
Si1' C11' C12' 116(1)
Si1' C11' C16' 124(2)
C12' C11' C16' 119(2)
C11' C12' C13' 118(2)
C12' C13' C14' 123(2)
C13' C14' C15' 116(2)
C14' C15' C16' 119(2)
C11' C16' C15' 121(2)
Si1' C21' C22' 121(2)
Si1' C21' C26' 124(2)
C22' C21' C26' 114(2)
C21' C22' C23' 123(2)
C22' C23' C24' 115(3)
C23' C24' C25' 127(3)
C24' C25' C26' 114(3)
C21' C26' C25' 125(2)
Si1' C31' C32' 121(2)
Si1' C31' C36' 114(1)
C32' C31' C36' 123(2)
C31' C32' C33' 117(2)
C32' C33' C34' 120(2)
C33' C34' C35' 121(2)
C34' C35' C36' 117(2)
C31' C36' C35' 117(2)
Si2' C41' C42' 119(1)
Si2' C41' C46' 120(2)
C42' C41' C46' 119(2)
C41' C42' C43' 117(2)
C42' C43' C44' 120(3)
C43' C44' C45' 125(2)
C44' C45' C46' 114(2)
C41' C46' C45' 122(2)
Si2' C51' C52' 124(2)
Si2' C51' C56' 126(2)
C52' C51' C56' 108(2)
C51' C52' C53' 128(3)
C52' C53' C54' 112(3)
C53' C54' C55' 130(3)
C54' C55' C56' 113(3)
C51' C56' C55' 125(2)
Si2' C61' C62' 117(2)
Si2' C61' C66' 125(2)
C62' C61' C66' 117(2)
C61' C62' C63' 119(2)
C62' C63' C64' 118(3)
C63' C64' C65' 128(3)
C64' C65' C66' 113(2)
C61' C66' C65' 122(3)
O1" Si1" C11" 108(1)
O1" Si1" C21" 111(1)
O1" Si1" C31" 105(1)
C11" Si1" C21" 110(1)
C11" Si1" C31" 113(1)
C21" Si1" C31" 108(1)
O2" Si2" C41" 113(1)
O2" Si2" C51" 111(1)
O2" Si2" C61" 102(1)
C41" Si2" C51" 110(1)
C41" Si2" C61" 107(1)
C51" Si2" C61" 111(1)
Si1" O1" C1" 123(1)
Si2" O2" C2" 128(1)
O1" C1" C2" 106(2)
O1" C1" C6" 111(2)
C2" C1" C6" 112(2)
O2" C2" C1" 107(2)
O2" C2" C3" 110(1)
C1" C2" C3" 108(2)
C2" C3" C4" 107(2)
C3" C4" C5" 110(2)
C4" C5" C6" 106(2)
C1" C6" C5" 112(2)
Si1" C11" C12" 118(2)
Si1" C11" C16" 123(1)
C12" C11" C16" 118(2)
C11" C12" C13" 121(2)
C12" C13" C14" 122(2)
C13" C14" C15" 115(2)
C14" C15" C16" 127(2)
C11" C16" C15" 115(2)
Si1" C21" C22" 117(2)
Si1" C21" C26" 121(2)
C22" C21" C26" 120(2)
C21" C22" C23" 118(2)
C22" C23" C24" 117(2)
C23" C24" C25" 124(3)
C24" C25" C26" 116(3)
C21" C26" C25" 122(2)
Si1" C31" C32" 121(2)
Si1" C31" C36" 124(2)
C32" C31" C36" 113(2)
C31" C32" C33" 125(2)
C32" C33" C34" 116(3)
C33" C34" C35" 122(3)
C34" C35" C36" 120(3)
C31" C36" C35" 120(2)
Si2" C41" C42" 122(2)
Si2" C41" C46" 122(1)
C42" C41" C46" 114(2)
C41" C42" C43" 118(2)
C42" C43" C44" 122(3)
C43" C44" C45" 117(2)
C44" C45" C46" 120(2)
C41" C46" C45" 125(2)
Si2" C51" C52" 117(2)
Si2" C51" C56" 123(2)
C52" C51" C56" 119(2)
C51" C52" C53" 121(2)
C52" C53" C54" 115(2)
C53" C54" C55" 123(3)
C54" C55" C56" 117(3)
C51" C56" C55" 121(2)
Si2" C61" C62" 120(2)
Si2" C61" C66" 122(2)
C62" C61" C66" 117(2)
C61" C62" C63" 122(2)
C62" C63" C64" 112(2)
C63" C64" C65" 127(3)
C64" C65" C66" 116(2)
C61" C66" C65" 123(2)

loop_
_geom_bond_atom_site_label_1
_geom_bond_atom_site_label_2
_geom_bond_distance
Si1 O1 1.61(2)
Si1 C11 1.91(3)
Si1 C21 1.81(3)
Si1 C31 1.78(3)
Si2 O2 1.60(2)
Si2 C41 1.85(3)
Si2 C51 1.87(3)
Si2 C61 1.89(3)
O1 C1 1.37(3)
O2 C2 1.40(3)
C1 C2 1.52(3)
C1 C6 1.54(4)
C2 C3 1.58(4)
C3 C4 1.47(4)
C4 C5 1.53(4)
C5 C6 1.49(4)
C11 C12 1.43(4)
C11 C16 1.37(4)
C12 C13 1.46(5)
C13 C14 1.41(4)
C14 C15 1.29(4)
C15 C16 1.42(4)
C21 C22 1.39(4)
C21 C26 1.43(4)
C22 C23 1.50(3)
C23 C24 1.36(4)
C24 C25 1.33(4)
C25 C26 1.38(4)
C31 C32 1.41(4)
C31 C36 1.37(4)
C32 C33 1.41(4)
C33 C34 1.30(4)
C34 C35 1.33(5)
C35 C36 1.33(4)
C41 C42 1.35(4)
C41 C46 1.37(4)
C42 C43 1.41(4)
C43 C44 1.32(4)
C44 C45 1.40(4)
C45 C46 1.46(4)
C51 C52 1.40(4)
C51 C56 1.42(4)
C52 C53 1.40(5)
C53 C54 1.32(5)
C54 C55 1.37(5)
C55 C56 1.42(4)
C61 C62 1.39(4)
C61 C66 1.34(4)
C62 C63 1.40(4)
C63 C64 1.35(4)
C64 C65 1.39(4)
C65 C66 1.42(4)
Si1' O1' 1.60(2)
Si1' C11' 1.88(3)
Si1' C21' 1.81(3)
Si1' C31' 1.93(3)
Si2' O2' 1.66(2)
Si2' C41' 1.88(3)
Si2' C51' 1.76(3)
Si2' C61' 1.86(3)
O1' C1' 1.37(3)
O2' C2' 1.38(3)
C1' C2' 1.51(4)
C1' C6' 1.53(4)
C2' C3' 1.58(4)
C3' C4' 1.51(4)
C4' C5' 1.49(4)
C5' C6' 1.48(4)
C11' C12' 1.37(4)
C11' C16' 1.37(4)
C12' C13' 1.41(4)
C13' C14' 1.40(4)
C14' C15' 1.39(4)
C15' C16' 1.44(4)
C21' C22' 1.40(4)
C21' C26' 1.42(4)
C22' C23' 1.41(5)
C23' C24' 1.38(5)
C24' C25' 1.34(5)
C25' C26' 1.40(4)
C31' C32' 1.33(4)
C31' C36' 1.40(4)
C32' C33' 1.42(4)
C33' C34' 1.35(4)
C34' C35' 1.39(4)
C35' C36' 1.42(4)
C41' C42' 1.44(4)
C41' C46' 1.39(4)
C42' C43' 1.41(4)
C43' C44' 1.34(4)
C44' C45' 1.41(4)
C45' C46' 1.40(4)
C51' C52' 1.43(4)
C51' C56' 1.45(4)
C52' C53' 1.40(5)
C53' C54' 1.32(5)
C54' C55' 1.33(5)
C55' C56' 1.42(4)
C61' C62' 1.42(4)
C61' C66' 1.42(4)
C62' C63' 1.41(5)
C63' C64' 1.26(5)
C64' C65' 1.41(5)
C65' C66' 1.38(5)
Si1" O1" 1.61(2)
Si1" C11" 1.88(3)
Si1" C21" 1.91(3)
Si1" C31" 1.84(3)
Si2" O2" 1.64(2)
Si2" C41" 1.83(2)
Si2" C51" 1.88(3)
Si2" C61" 1.87(3)
O1" C1" 1.49(4)
O2" C2" 1.43(3)
C1" C2" 1.46(4)
C1" C6" 1.50(4)
C2" C3" 1.60(4)
C3" C4" 1.52(4)
C4" C5" 1.50(5)
C5" C6" 1.51(5)
C11" C12" 1.37(4)
C11" C16" 1.42(4)
C12" C13" 1.37(4)
C13" C14" 1.33(5)
C14" C15" 1.36(4)
C15" C16" 1.37(4)
C21" C22" 1.39(4)
C21" C26" 1.34(4)
C22" C23" 1.41(5)
C23" C24" 1.39(5)
C24" C25" 1.32(5)
C25" C26" 1.39(4)
C31" C32" 1.35(4)
C31" C36" 1.37(4)
C32" C33" 1.43(5)
C33" C34" 1.30(5)
C34" C35" 1.30(4)
C35" C36" 1.45(5)
C41" C42" 1.40(4)
C41" C46" 1.38(4)
C42" C43" 1.41(4)
C43" C44" 1.39(5)
C44" C45" 1.34(4)
C45" C46" 1.36(4)
C51" C52" 1.36(4)
C51" C56" 1.37(4)
C52" C53" 1.40(4)
C53" C54" 1.42(4)
C54" C55" 1.33(4)
C55" C56" 1.40(5)
C61" C62" 1.42(4)
C61" C66" 1.33(4)
C62" C63" 1.44(4)
C63" C64" 1.41(4)
C64" C65" 1.30(4)
C65" C66" 1.44(4)

loop_
_geom_torsion_atom_site_label_1
_geom_torsion_atom_site_label_2
_geom_torsion_atom_site_label_3
_geom_torsion_atom_site_label_4
_geom_torsion
Si1 O1 C1 C2 -145(1)
Si1 O1 C1 C6 93(2)
Si2 O2 C2 C1 -143(1)
Si2 O2 C2 C3 90(2)
O1 C1 C2 O2 62(2)
O1 C1 C2 C3 -171(2)
C6 C1 C2 O2 -174(2)
C6 C1 C2 C3 -49(2)
O1 C1 C6 C5 -177(2)
C2 C1 C6 C5 59(2)
O2 C2 C3 C4 171(2)
C1 C2 C3 C4 47(3)
C2 C3 C4 C5 -51(3)
C3 C4 C5 C6 58(3)
C4 C5 C6 C1 -62(2)
Si1' O1' C1' C2' 147(1)
Si1' O1' C1' C6' -86(2)
Si2' O2' C2' C1' 148(1)
Si2' O2' C2' C3' -90(2)
O1' C1' C2' O2' -64(2)
O1' C1' C2' C3' 176(2)
C6' C1' C2' O2' 168(2)
C6' C1' C2' C3' 48(3)
O1' C1' C6' C5' -176(2)
C2' C1' C6' C5' -50(3)
O2' C2' C3' C4' -171(2)
C1' C2' C3' C4' -51(3)
C2' C3' C4' C5' 54(3)
C3' C4' C5' C6' -52(3)
C4' C5' C6' C1' 49(3)
Si1" O1" C1" C2" -118(2)
Si1" O1" C1" C6" 118(2)
Si2" O2" C2" C1" -110(2)
Si2" O2" C2" C3" 130(2)
O1" C1" C2" O2" 172(1)
O1" C1" C2" C3" -67(2)
C6" C1" C2" O2" -64(2)
C6" C1" C2" C3" 55(3)
O1" C1" C6" C5" 60(3)
C2" C1" C6" C5" -59(3)
O2" C2" C3" C4" 61(2)
C1" C2" C3" C4" -56(2)
C2" C3" C4" C5" 62(3)
C3" C4" C5" C6" -63(3)
C4" C5" C6" C1" 60(3)
